data_7037097
loop_
_publ_author_name
'Alhashmialameer, Dalal'
'Ikpo, Nduka'
'Collins, Julie'
'Dawe, Louise N.'
'Hattenhauer, Karen'
'Kerton, Francesca M.'

_publ_section_title
;
 Ring-opening polymerization of rac-lactide mediated by tetrametallic
 lithium and sodium diamino-bis(phenolate) complexes.
;
_journal_issue 46
_journal_name_full 'Dalton transactions (Cambridge, England : 2003)'
_journal_page_first 20216
_journal_page_last 20231
_journal_paper_doi 10.1039/c5dt03119b
_journal_volume 44
_journal_year 2015
_chemical_formula_moiety 'C66 H100 N4 Na4 O6'
_chemical_formula_sum 'C66 H100 N4 Na4 O6'
_chemical_formula_weight 1137.45
_chemical_name_systematic
;
 ?
;
_chemical_properties_physical Moisture-sensitive
_space_group_crystal_system monoclinic
_space_group_IT_number 14
_space_group_name_Hall '-P 2yn'
_space_group_name_H-M_alt 'P 1 21/n 1'
_symmetry_space_group_name_Hall '-P 2yn'
_symmetry_space_group_name_H-M 'P 1 21/n 1'
_atom_sites_solution_hydrogens mixed
_atom_sites_solution_primary iterative
_audit_creation_date 2014-09-02
_audit_creation_method
;
Olex2 1.2-beta
(compiled 2014.08.28 svn.r2986 for OlexSys, GUI svn.r4874)
;
_audit_update_record
;
2015-07-01 deposited with the CCDC.
2015-10-27 downloaded from the CCDC.
;
_cell_angle_alpha 90
_cell_angle_beta 101.518(4)
_cell_angle_gamma 90
_cell_formula_units_Z 2
_cell_length_a 12.898(4)
_cell_length_b 13.741(4)
_cell_length_c 18.695(6)
_cell_measurement_reflns_used 9861
_cell_measurement_temperature 163
_cell_measurement_theta_max 29.7
_cell_measurement_theta_min 1.9
_cell_volume 3246.6(17)
_computing_cell_refinement
;
CrystalClear-SM Expert 2.0 r4 (Rigaku, 2009)
;
_computing_data_collection
;
CrystalClear-SM Expert 2.0 r4 (Rigaku, 2009)
;
_computing_data_reduction
;
CrystalClear-SM Expert 2.0 r4 (Rigaku, 2009)
;
_computing_molecular_graphics 'Olex2 (Dolomanov et al., 2009)'
_computing_publication_material 'Olex2 (Dolomanov et al., 2009)'
_computing_structure_refinement 'ShelXL (Sheldrick, 2008)'
_computing_structure_solution 'olex2.solve (Bourhis et al., 2013)'
_diffrn_ambient_temperature 163
_diffrn_detector CCD
_diffrn_detector_area_resol_mean 28.5714
_diffrn_measured_fraction_theta_full 0.998
_diffrn_measured_fraction_theta_max 0.998
_diffrn_measurement_details
;
scan:
    Number of images: 360
               Slice: -70.0000 - 110.0000
         Image width: 0.5000
            Exp time: 10.0000
       Rotation axis: Omega
               Omega: 0.0000
                 Chi: 45.0000
                 Phi: 0.0000
                 XTD: 50.1689
              2theta: 20.1592
scan:
    Number of images: 152
               Slice: -66.0000 - 10.0000
         Image width: 0.5000
            Exp time: 10.0000
       Rotation axis: Omega
               Omega: 0.0000
                 Chi: 45.0000
                 Phi: 90.0000
                 XTD: 50.1689
              2theta: 20.1592
scan:
    Number of images: 122
               Slice: -70.0000 - -9.0000
         Image width: 0.5000
            Exp time: 10.0000
       Rotation axis: Omega
               Omega: 0.0000
                 Chi: 45.0000
                 Phi: 180.0000
                 XTD: 50.1689
              2theta: 20.1592
scan:
    Number of images: 120
               Slice: 5.0000 - 65.0000
         Image width: 0.5000
            Exp time: 10.0000
       Rotation axis: Omega
               Omega: 0.0000
                 Chi: 30.0000
                 Phi: 90.0000
                 XTD: 50.1689
              2theta: 20.1592
;
_diffrn_measurement_device
;
AFC8: Eulerian 3 circle
;
_diffrn_measurement_device_type
;
Rigaku Saturn70 (2x2 bin mode)
;
_diffrn_measurement_method 'profile data from \w-scans'
_diffrn_measurement_specimen_support Loop
_diffrn_orient_matrix_type d*Trek
_diffrn_orient_matrix_UB_11 -0.011647
_diffrn_orient_matrix_UB_12 0.074239
_diffrn_orient_matrix_UB_13 0.024770
_diffrn_orient_matrix_UB_21 -0.024398
_diffrn_orient_matrix_UB_22 0.018225
_diffrn_orient_matrix_UB_23 -0.066095
_diffrn_orient_matrix_UB_31 -0.051380
_diffrn_orient_matrix_UB_32 -0.002538
_diffrn_orient_matrix_UB_33 0.018267
_diffrn_radiation_monochromator 'Graphite Monochromator'
_diffrn_radiation_type MoK\a
_diffrn_radiation_wavelength 0.71075
_diffrn_reflns_av_R_equivalents 0.0374
_diffrn_reflns_av_unetI/netI 0.0323
_diffrn_reflns_laue_measured_fraction_full 0.998
_diffrn_reflns_laue_measured_fraction_max 0.998
_diffrn_reflns_limit_h_max 16
_diffrn_reflns_limit_h_min -14
_diffrn_reflns_limit_k_max 17
_diffrn_reflns_limit_k_min -17
_diffrn_reflns_limit_l_max 19
_diffrn_reflns_limit_l_min -23
_diffrn_reflns_number 24304
_diffrn_reflns_point_group_measured_fraction_full 0.998
_diffrn_reflns_point_group_measured_fraction_max 0.998
_diffrn_reflns_theta_full 25.000
_diffrn_reflns_theta_max 27.103
_diffrn_reflns_theta_min 2.305
_diffrn_source 'Sealed Tube'
_diffrn_source_current 40.0
_diffrn_source_power 2.0
_diffrn_source_voltage 50.0
_exptl_absorpt_coefficient_mu 0.096
_exptl_absorpt_correction_T_max 0.976
_exptl_absorpt_correction_T_min 0.968
_exptl_absorpt_correction_type numerical
_exptl_absorpt_process_details 'Higashi, T. (1995). ABSCOR. Rigaku Corporation, Tokyo, Japan.'
_exptl_crystal_colour Colorless
_exptl_crystal_density_diffrn 1.164
_exptl_crystal_description Prism
_exptl_crystal_F_000 1232
_exptl_crystal_recrystallization_method 'Re-crystallisation from solvent: Toluene/Pentane'
_exptl_crystal_size_max 0.5
_exptl_crystal_size_mid 0.43
_exptl_crystal_size_min 0.35
_refine_diff_density_max 0.231
_refine_diff_density_min -0.255
_refine_diff_density_rms 0.042
_refine_ls_extinction_method none
_refine_ls_goodness_of_fit_ref 1.084
_refine_ls_hydrogen_treatment mixed
_refine_ls_matrix_type full
_refine_ls_number_parameters 377
_refine_ls_number_reflns 7155
_refine_ls_number_restraints 0
_refine_ls_restrained_S_all 1.084
_refine_ls_R_factor_all 0.0604
_refine_ls_R_factor_gt 0.0543
_refine_ls_shift/su_max 0.002
_refine_ls_shift/su_mean 0.000
_refine_ls_structure_factor_coef Fsqd
_refine_ls_weighting_details 'w=1/[\s^2^(Fo^2^)+(0.0876P)^2^+0.6333P] where P=(Fo^2^+2Fc^2^)/3'
_refine_ls_weighting_scheme calc
_refine_ls_wR_factor_gt 0.1580
_refine_ls_wR_factor_ref 0.1653
_reflns_Friedel_coverage 0.000
_reflns_number_gt 6254
_reflns_number_total 7155
_reflns_threshold_expression 'I > 2\s(I)'
_cod_data_source_file c5dt03119b2.cif
_cod_data_source_block shelx
_cod_depositor_comments
;
The following automatic conversions were performed:

'_exptl_absorpt_correction_type' value 'Numerical' changed to
'numerical' according to
/usr/data/users/saulius/crontab/automatic-downloads/rss-feeds/RSC/lib/dictionaries/cif_core.dic
dictionary named 'cif_core.dic' version 2.4.2 from 2011-04-26.

Automatic conversion script
Id: cif_fix_values 3271 2015-04-21 07:52:19Z andrius 

 Adding full bibliography for 7037096--7037097.cif.
;
_cod_original_cell_volume 3246.7(17)
_cod_database_code 7037097
_shelxl_version_number 2013-4
_shelx_space_group_comment
;
The symmetry employed for this shelxl refinement is uniquely defined
by the following loop, which should always be used as a source of
symmetry information in preference to the above space-group names.
They are only intended as comments.
;
_olex2_refinement_description
;
1. Fixed Uiso
 At 1.2 times of:
  All C(H) groups, All C(H,H) groups
 At 1.5 times of:
  All C(H,H,H) groups
2.a Secondary CH2 refined with riding coordinates:
 C13(H13A,H13B), C17(H17A,H17B), C22(H22A,H22B), C23(H23A,H23B), C27(H27A,
 H27B), C36(H36A,H36B), C3(H3A,H3B), C5(H5A,H5B), C1(H1A,H1B), C2(H2A,H2B)
2.b Aromatic/amide H refined with riding coordinates:
 C8(H8), C12(H12), C18(H18), C25(H25)
2.c Idealised Me refined as rotating group:
 C28(H28A,H28B,H28C), C29(H29A,H29B,H29C), C30(H30A,H30B,H30C), C31(H31A,H31B,
 H31C), C32(H32A,H32B,H32C), C33(H33A,H33B,H33C), C34(H34A,H34B,H34C), C35(H35A,
 H35B,H35C)
;
_olex2_exptl_crystal_mounting_method 'mounted in Paratone N on a MiTeGen micromount'
_olex2_submission_original_sample_id Dn
_olex2_submission_special_instructions 'No special instructions were received'

loop_
_space_group_symop_operation_xyz
'x, y, z'
'-x+1/2, y+1/2, -z+1/2'
'-x, -y, -z'
'x-1/2, -y-1/2, z-1/2'

loop_
_atom_site_label
_atom_site_type_symbol
_atom_site_fract_x
_atom_site_fract_y
_atom_site_fract_z
_atom_site_U_iso_or_equiv
_atom_site_adp_type
_atom_site_occupancy
_atom_site_site_symmetry_order
_atom_site_calc_flag
_atom_site_refinement_flags_posn
O3 O 0.06634(9) 0.46362(8) 0.43707(5) 0.0442(3) Uani 1 1 d .
O4 O -0.14421(9) 0.29932(8) 0.54668(6) 0.0462(3) Uani 1 1 d .
N5 N -0.27945(11) 0.36034(10) 0.39669(7) 0.0446(3) Uani 1 1 d .
C6 C -0.19019(12) 0.21587(11) 0.52415(8) 0.0424(3) Uani 1 1 d .
C7 C 0.17299(12) 0.42509(11) 0.34761(8) 0.0430(3) Uani 1 1 d .
C8 C 0.04152(14) 0.54752(12) 0.24913(9) 0.0472(4) Uani 1 1 d .
H8 H -0.0027 0.5879 0.2166 0.057 Uiso 1 1 calc R
C9 C -0.14487(13) 0.12351(12) 0.54806(8) 0.0444(3) Uani 1 1 d .
N10 N -0.15954(10) 0.49476(10) 0.33893(7) 0.0451(3) Uani 1 1 d .
C11 C -0.03934(14) 0.11810(13) 0.60346(10) 0.0522(4) Uani 1 1 d .
C12 C -0.34018(14) 0.12879(13) 0.45135(9) 0.0495(4) Uani 1 1 d .
H12 H -0.4059 0.1311 0.4200 0.059 Uiso 1 1 calc R
C13 C -0.33880(13) 0.31038(13) 0.44611(9) 0.0481(4) Uani 1 1 d .
H13A H -0.4106 0.2985 0.4201 0.058 Uiso 1 1 calc R
H13B H -0.3424 0.3527 0.4870 0.058 Uiso 1 1 calc R
C14 C -0.28940(13) 0.21519(12) 0.47459(8) 0.0455(4) Uani 1 1 d .
C15 C -0.25177(14) 0.53314(13) 0.36319(10) 0.0505(4) Uani 1 1 d .
C16 C -0.29646(14) 0.03911(12) 0.47315(9) 0.0495(4) Uani 1 1 d .
C17 C -0.18874(14) 0.43682(14) 0.27175(9) 0.0525(4) Uani 1 1 d .
H17A H -0.1378 0.4478 0.2408 0.063 Uiso 1 1 calc R
H17B H -0.2578 0.4569 0.2451 0.063 Uiso 1 1 calc R
C18 C -0.19867(14) 0.03927(12) 0.52156(8) 0.0468(4) Uani 1 1 d .
H18 H -0.1679 -0.0203 0.5369 0.056 Uiso 1 1 calc R
C19 C 0.24979(14) 0.35950(12) 0.39982(9) 0.0497(4) Uani 1 1 d .
C21 C 0.08444(12) 0.47122(11) 0.37096(8) 0.0409(3) Uani 1 1 d .
C22 C -0.27344(14) 0.29812(13) 0.33350(9) 0.0514(4) Uani 1 1 d .
H22A H -0.3422 0.2975 0.3010 0.062 Uiso 1 1 calc R
H22B H -0.2577 0.2321 0.3506 0.062 Uiso 1 1 calc R
C23 C -0.19117(15) 0.32966(14) 0.29049(9) 0.0544(4) Uani 1 1 d .
H23A H -0.1220 0.3117 0.3182 0.065 Uiso 1 1 calc R
H23B H -0.2027 0.2929 0.2453 0.065 Uiso 1 1 calc R
C24 C 0.12890(14) 0.50625(13) 0.22788(9) 0.0486(4) Uani 1 1 d .
C25 C 0.19079(13) 0.44468(12) 0.27777(9) 0.0476(4) Uani 1 1 d .
H25 H 0.2480 0.4144 0.2637 0.057 Uiso 1 1 calc R
C26 C 0.01773(13) 0.53053(11) 0.31759(8) 0.0434(3) Uani 1 1 d .
C27 C -0.33098(13) 0.45329(12) 0.37173(9) 0.0484(4) Uani 1 1 d .
H27A H -0.3729 0.4746 0.4065 0.058 Uiso 1 1 calc R
H27B H -0.3787 0.4432 0.3252 0.058 Uiso 1 1 calc R
C28 C -0.00442(18) 0.01261(15) 0.62234(13) 0.0731(6) Uani 1 1 d .
H28A H -0.0567 -0.0196 0.6439 0.110 Uiso 1 1 calc GR
H28B H 0.0621 0.0126 0.6563 0.110 Uiso 1 1 calc GR
H28C H 0.0031 -0.0210 0.5787 0.110 Uiso 1 1 calc GR
C29 C -0.35145(17) -0.05465(14) 0.44701(11) 0.0632(5) Uani 1 1 d .
H29A H -0.3795 -0.0836 0.4859 0.095 Uiso 1 1 calc GR
H29B H -0.3018 -0.0985 0.4321 0.095 Uiso 1 1 calc GR
H29C H -0.4081 -0.0417 0.4064 0.095 Uiso 1 1 calc GR
C30 C 0.15269(17) 0.52345(15) 0.15282(10) 0.0608(5) Uani 1 1 d .
H30A H 0.1333 0.4668 0.1231 0.091 Uiso 1 1 calc GR
H30B H 0.2269 0.5360 0.1571 0.091 Uiso 1 1 calc GR
H30C H 0.1129 0.5785 0.1307 0.091 Uiso 1 1 calc GR
C31 C 0.04918(15) 0.16736(15) 0.57312(12) 0.0612(5) Uani 1 1 d .
H31A H 0.0598 0.1332 0.5304 0.092 Uiso 1 1 calc GR
H31B H 0.1134 0.1662 0.6094 0.092 Uiso 1 1 calc GR
H31C H 0.0299 0.2336 0.5606 0.092 Uiso 1 1 calc GR
C32 C 0.31519(15) 0.42486(16) 0.45818(10) 0.0617(5) Uani 1 1 d .
H32A H 0.3598 0.4663 0.4360 0.093 Uiso 1 1 calc GR
H32B H 0.3582 0.3852 0.4948 0.093 Uiso 1 1 calc GR
H32C H 0.2686 0.4640 0.4803 0.093 Uiso 1 1 calc GR
C33 C -0.05196(17) 0.16861(17) 0.67455(10) 0.0681(6) Uani 1 1 d .
H33A H -0.0580 0.2376 0.6667 0.102 Uiso 1 1 calc GR
H33B H 0.0087 0.1550 0.7121 0.102 Uiso 1 1 calc GR
H33C H -0.1145 0.1448 0.6892 0.102 Uiso 1 1 calc GR
C34 C 0.18955(17) 0.28295(15) 0.43543(12) 0.0651(5) Uani 1 1 d .
H34A H 0.1441 0.3150 0.4629 0.098 Uiso 1 1 calc GR
H34B H 0.2392 0.2427 0.4675 0.098 Uiso 1 1 calc GR
H34C H 0.1478 0.2433 0.3982 0.098 Uiso 1 1 calc GR
C35 C 0.32730(17) 0.30520(15) 0.36128(12) 0.0650(5) Uani 1 1 d .
H35A H 0.2882 0.2676 0.3216 0.097 Uiso 1 1 calc GR
H35B H 0.3709 0.2627 0.3954 0.097 Uiso 1 1 calc GR
H35C H 0.3712 0.3514 0.3427 0.097 Uiso 1 1 calc GR
C36 C -0.08229(13) 0.57209(12) 0.33473(9) 0.0474(4) Uani 1 1 d .
H36A H -0.0660 0.6065 0.3809 0.057 Uiso 1 1 calc R
H36B H -0.1126 0.6183 0.2971 0.057 Uiso 1 1 calc R
Na1 Na -0.09153(5) 0.41366(5) 0.47005(3) 0.04401(17) Uani 1 1 d .
Na2 Na -0.19994(6) 0.36944(5) 0.63674(4) 0.0579(2) Uani 1 1 d .
O1 O -0.36109(12) 0.33383(11) 0.65653(10) 0.0752(4) Uani 1 1 d .
C3 C -0.4128(2) 0.38357(19) 0.70637(18) 0.0899(8) Uani 1 1 d .
H3A H -0.4541 0.4375 0.6822 0.108 Uiso 1 1 calc R
H3B H -0.3612 0.4088 0.7471 0.108 Uiso 1 1 calc R
C5 C -0.4248(2) 0.2540(2) 0.62703(16) 0.0971(9) Uani 1 1 d .
H5A H -0.3827 0.1950 0.6309 0.116 Uiso 1 1 calc R
H5B H -0.4551 0.2655 0.5759 0.116 Uiso 1 1 calc R
C1 C -0.48210(18) 0.31220(18) 0.73204(13) 0.0718(6) Uani 1 1 d .
H1A H -0.5447 0.3433 0.7429 0.086 Uiso 1 1 calc R
H1B H -0.4451 0.2787 0.7754 0.086 Uiso 1 1 calc R
C2 C -0.5103(2) 0.2440(2) 0.66966(16) 0.0887(8) Uani 1 1 d .
H2A H -0.5784 0.2610 0.6398 0.106 Uiso 1 1 calc R
H2B H -0.5137 0.1777 0.6869 0.106 Uiso 1 1 calc R
H15A H -0.2253(16) 0.5694(15) 0.4110(11) 0.058(5) Uiso 1 1 d .
H15B H -0.2870(17) 0.5828(16) 0.3298(12) 0.066(6) Uiso 1 1 d .

loop_
_atom_site_aniso_label
_atom_site_aniso_U_11
_atom_site_aniso_U_22
_atom_site_aniso_U_33
_atom_site_aniso_U_23
_atom_site_aniso_U_13
_atom_site_aniso_U_12
O3 0.0459(6) 0.0504(6) 0.0362(5) 0.0005(4) 0.0077(4) 0.0028(5)
O4 0.0454(6) 0.0472(6) 0.0438(6) -0.0029(5) 0.0038(5) -0.0022(5)
N5 0.0410(7) 0.0479(7) 0.0424(7) -0.0010(5) 0.0023(5) 0.0062(5)
C6 0.0424(8) 0.0463(8) 0.0377(7) -0.0032(6) 0.0063(6) -0.0021(6)
C7 0.0438(8) 0.0421(8) 0.0426(8) -0.0015(6) 0.0078(6) 0.0009(6)
C8 0.0517(9) 0.0470(8) 0.0413(8) 0.0025(6) 0.0056(7) 0.0001(7)
C9 0.0443(8) 0.0501(8) 0.0376(7) 0.0025(6) 0.0056(6) -0.0011(6)
N10 0.0425(7) 0.0502(7) 0.0409(7) -0.0033(5) 0.0043(5) 0.0047(6)
C11 0.0474(9) 0.0520(9) 0.0520(9) 0.0052(7) -0.0026(7) -0.0008(7)
C12 0.0462(9) 0.0550(9) 0.0437(8) -0.0009(7) 0.0002(7) -0.0036(7)
C13 0.0397(8) 0.0518(9) 0.0505(9) -0.0011(7) 0.0036(6) 0.0029(6)
C14 0.0418(8) 0.0499(9) 0.0433(8) -0.0004(6) 0.0046(6) 0.0011(6)
C15 0.0441(9) 0.0520(9) 0.0541(10) 0.0047(8) 0.0069(7) 0.0117(7)
C16 0.0531(9) 0.0504(9) 0.0430(8) -0.0017(7) 0.0051(7) -0.0069(7)
C17 0.0512(9) 0.0665(10) 0.0366(8) -0.0041(7) 0.0014(7) -0.0009(8)
C18 0.0520(9) 0.0467(8) 0.0404(8) 0.0012(6) 0.0062(6) -0.0009(7)
C19 0.0480(9) 0.0499(9) 0.0510(9) 0.0031(7) 0.0097(7) 0.0086(7)
C21 0.0423(8) 0.0409(7) 0.0389(7) -0.0015(6) 0.0064(6) -0.0002(6)
C22 0.0518(9) 0.0533(9) 0.0450(8) -0.0058(7) 0.0000(7) 0.0023(7)
C23 0.0569(10) 0.0612(10) 0.0434(8) -0.0127(7) 0.0058(7) 0.0021(8)
C24 0.0538(9) 0.0503(9) 0.0424(8) -0.0003(7) 0.0115(7) -0.0039(7)
C25 0.0480(9) 0.0485(8) 0.0481(9) -0.0040(7) 0.0139(7) 0.0003(7)
C26 0.0468(8) 0.0426(8) 0.0400(8) 0.0001(6) 0.0066(6) 0.0019(6)
C27 0.0418(8) 0.0534(9) 0.0467(8) 0.0012(7) 0.0010(6) 0.0102(7)
C28 0.0652(12) 0.0588(11) 0.0818(14) 0.0165(10) -0.0176(10) -0.0015(9)
C29 0.0695(12) 0.0537(10) 0.0592(11) -0.0015(8) -0.0042(9) -0.0100(9)
C30 0.0692(12) 0.0685(12) 0.0474(9) 0.0055(8) 0.0182(8) 0.0000(9)
C31 0.0464(10) 0.0612(11) 0.0734(12) 0.0002(9) 0.0057(8) 0.0001(8)
C32 0.0519(10) 0.0735(12) 0.0554(10) -0.0011(9) 0.0000(8) 0.0091(9)
C33 0.0668(12) 0.0861(14) 0.0433(9) 0.0020(9) -0.0083(8) -0.0064(10)
C34 0.0663(12) 0.0563(10) 0.0739(12) 0.0218(9) 0.0167(10) 0.0105(9)
C35 0.0621(11) 0.0637(11) 0.0704(12) 0.0031(9) 0.0160(9) 0.0211(9)
C36 0.0482(9) 0.0481(8) 0.0445(8) 0.0031(7) 0.0057(6) 0.0070(7)
Na1 0.0412(3) 0.0492(4) 0.0399(3) -0.0003(2) 0.0039(2) 0.0014(2)
Na2 0.0540(4) 0.0594(4) 0.0633(4) -0.0109(3) 0.0187(3) -0.0075(3)
O1 0.0644(9) 0.0653(9) 0.1041(12) -0.0167(8) 0.0369(8) -0.0127(7)
C3 0.0786(16) 0.0698(14) 0.134(2) -0.0305(14) 0.0520(16) -0.0174(12)
C5 0.1002(19) 0.1008(19) 0.1032(19) -0.0394(16) 0.0515(16) -0.0435(16)
C1 0.0655(12) 0.0781(14) 0.0736(13) -0.0108(11) 0.0181(10) -0.0085(10)
C2 0.0869(16) 0.0871(17) 0.1018(18) -0.0330(14) 0.0421(14) -0.0329(14)

loop_
_atom_type_symbol
_atom_type_description
_atom_type_scat_dispersion_real
_atom_type_scat_dispersion_imag
_atom_type_scat_source
C C 0.0033 0.0016 'International Tables Vol C Tables 4.2.6.8 and 6.1.1.4'
H H 0.0000 0.0000 'International Tables Vol C Tables 4.2.6.8 and 6.1.1.4'
N N 0.0061 0.0033 'International Tables Vol C Tables 4.2.6.8 and 6.1.1.4'
Na Na 0.0362 0.0249 'International Tables Vol C Tables 4.2.6.8 and 6.1.1.4'
O O 0.0106 0.0060 'International Tables Vol C Tables 4.2.6.8 and 6.1.1.4'

loop_
_geom_angle_atom_site_label_1
_geom_angle_atom_site_label_2
_geom_angle_atom_site_label_3
_geom_angle
_geom_angle_site_symmetry_1
_geom_angle_site_symmetry_3
C21 O3 Na1 126.91(9) . .
C21 O3 Na1 127.24(10) . 3_566
Na1 O3 Na1 90.84(4) . 3_566
C6 O4 Na1 124.05(10) . .
C6 O4 Na2 115.68(10) . .
Na2 O4 Na1 111.09(6) . .
C13 N5 Na1 109.88(9) . .
C22 N5 C13 110.36(13) . .
C22 N5 Na1 112.83(10) . .
C27 N5 C13 110.07(13) . .
C27 N5 C22 110.00(13) . .
C27 N5 Na1 103.51(10) . .
O4 C6 C9 122.75(14) . .
O4 C6 C14 120.12(14) . .
O4 C6 Na2 40.95(7) . .
C9 C6 Na2 118.44(10) . .
C14 C6 C9 117.13(14) . .
C14 C6 Na2 107.66(10) . .
C19 C7 Na2 117.75(10) . 3_566
C21 C7 C19 120.85(14) . .
C21 C7 Na2 67.86(8) . 3_566
C25 C7 C19 120.11(15) . .
C25 C7 C21 118.98(14) . .
C25 C7 Na2 82.28(10) . 3_566
C24 C8 H8 118.9 . .
C24 C8 C26 122.30(15) . .
C24 C8 Na2 82.96(10) . 3_566
C26 C8 H8 118.9 . .
C26 C8 Na2 68.89(9) . 3_566
Na2 C8 H8 120.0 3_566 .
C6 C9 C11 120.29(14) . .
C18 C9 C6 118.93(14) . .
C18 C9 C11 120.77(14) . .
C15 N10 C17 112.12(13) . .
C15 N10 C36 111.11(13) . .
C15 N10 Na1 90.25(10) . .
C17 N10 Na1 122.54(11) . .
C36 N10 C17 113.98(14) . .
C36 N10 Na1 104.38(9) . .
C28 C11 C9 112.28(14) . .
C31 C11 C9 110.75(15) . .
C31 C11 C28 107.22(17) . .
C31 C11 C33 109.66(16) . .
C33 C11 C9 109.15(15) . .
C33 C11 C28 107.70(17) . .
C14 C12 H12 118.9 . .
C16 C12 H12 118.9 . .
C16 C12 C14 122.20(15) . .
N5 C13 H13A 109.0 . .
N5 C13 H13B 109.0 . .
N5 C13 C14 112.86(13) . .
H13A C13 H13B 107.8 . .
C14 C13 H13A 109.0 . .
C14 C13 H13B 109.0 . .
C6 C14 C13 119.15(14) . .
C12 C14 C6 121.21(15) . .
C12 C14 C13 119.63(14) . .
N10 C15 C27 112.18(14) . .
N10 C15 Na1 61.29(8) . .
N10 C15 H15A 107.3(11) . .
N10 C15 H15B 111.1(13) . .
C27 C15 Na1 85.69(9) . .
C27 C15 H15A 111.9(11) . .
C27 C15 H15B 109.5(13) . .
Na1 C15 H15A 68.0(11) . .
Na1 C15 H15B 164.8(13) . .
H15A C15 H15B 104.5(17) . .
C12 C16 C18 116.85(15) . .
C12 C16 C29 121.98(16) . .
C18 C16 C29 121.17(16) . .
N10 C17 H17A 109.7 . .
N10 C17 H17B 109.7 . .
N10 C17 C23 110.00(14) . .
H17A C17 H17B 108.2 . .
C23 C17 H17A 109.7 . .
C23 C17 H17B 109.7 . .
C9 C18 C16 123.65(15) . .
C9 C18 H18 118.2 . .
C16 C18 H18 118.2 . .
C7 C19 C35 112.59(15) . .
C32 C19 C7 107.60(14) . .
C32 C19 C34 110.33(16) . .
C32 C19 C35 107.56(16) . .
C34 C19 C7 111.06(15) . .
C34 C19 C35 107.66(16) . .
O3 C21 C7 123.42(13) . .
O3 C21 C26 120.50(14) . .
O3 C21 Na2 108.88(9) . 3_566
C7 C21 Na2 81.97(9) . 3_566
C26 C21 C7 116.03(14) . .
C26 C21 Na2 76.12(9) . 3_566
N5 C22 H22A 108.7 . .
N5 C22 H22B 108.7 . .
N5 C22 C23 114.44(15) . .
H22A C22 H22B 107.6 . .
C23 C22 H22A 108.7 . .
C23 C22 H22B 108.7 . .
C17 C23 C22 116.69(15) . .
C17 C23 H23A 108.1 . .
C17 C23 H23B 108.1 . .
C22 C23 H23A 108.1 . .
C22 C23 H23B 108.1 . .
H23A C23 H23B 107.3 . .
C8 C24 C30 121.86(16) . .
C8 C24 Na2 70.07(9) . 3_566
C25 C24 C8 116.59(15) . .
C25 C24 C30 121.49(16) . .
C25 C24 Na2 75.26(10) . 3_566
C30 C24 Na2 126.94(12) . 3_566
C7 C25 H25 117.8 . .
C7 C25 Na2 70.28(9) . 3_566
C24 C25 C7 124.48(16) . .
C24 C25 H25 117.8 . .
C24 C25 Na2 78.19(10) . 3_566
Na2 C25 H25 125.6 3_566 .
C8 C26 C21 121.49(15) . .
C8 C26 C36 119.20(14) . .
C8 C26 Na2 82.42(10) . 3_566
C21 C26 C36 119.27(14) . .
C21 C26 Na2 72.96(9) . 3_566
C36 C26 Na2 117.88(10) . 3_566
N5 C27 C15 112.76(13) . .
N5 C27 H27A 109.0 . .
N5 C27 H27B 109.0 . .
C15 C27 H27A 109.0 . .
C15 C27 H27B 109.0 . .
H27A C27 H27B 107.8 . .
C11 C28 H28A 109.5 . .
C11 C28 H28B 109.5 . .
C11 C28 H28C 109.5 . .
H28A C28 H28B 109.5 . .
H28A C28 H28C 109.5 . .
H28B C28 H28C 109.5 . .
C16 C29 H29A 109.5 . .
C16 C29 H29B 109.5 . .
C16 C29 H29C 109.5 . .
H29A C29 H29B 109.5 . .
H29A C29 H29C 109.5 . .
H29B C29 H29C 109.5 . .
C24 C30 H30A 109.5 . .
C24 C30 H30B 109.5 . .
C24 C30 H30C 109.5 . .
H30A C30 H30B 109.5 . .
H30A C30 H30C 109.5 . .
H30B C30 H30C 109.5 . .
C11 C31 H31A 109.5 . .
C11 C31 H31B 109.5 . .
C11 C31 H31C 109.5 . .
H31A C31 H31B 109.5 . .
H31A C31 H31C 109.5 . .
H31B C31 H31C 109.5 . .
C19 C32 H32A 109.5 . .
C19 C32 H32B 109.5 . .
C19 C32 H32C 109.5 . .
H32A C32 H32B 109.5 . .
H32A C32 H32C 109.5 . .
H32B C32 H32C 109.5 . .
C11 C33 H33A 109.5 . .
C11 C33 H33B 109.5 . .
C11 C33 H33C 109.5 . .
H33A C33 H33B 109.5 . .
H33A C33 H33C 109.5 . .
H33B C33 H33C 109.5 . .
C19 C34 H34A 109.5 . .
C19 C34 H34B 109.5 . .
C19 C34 H34C 109.5 . .
H34A C34 H34B 109.5 . .
H34A C34 H34C 109.5 . .
H34B C34 H34C 109.5 . .
C19 C35 H35A 109.5 . .
C19 C35 H35B 109.5 . .
C19 C35 H35C 109.5 . .
H35A C35 H35B 109.5 . .
H35A C35 H35C 109.5 . .
H35B C35 H35C 109.5 . .
N10 C36 C26 110.90(13) . .
N10 C36 H36A 109.5 . .
N10 C36 H36B 109.5 . .
C26 C36 H36A 109.5 . .
C26 C36 H36B 109.5 . .
H36A C36 H36B 108.0 . .
O3 Na1 O3 89.16(4) . 3_566
O3 Na1 N5 134.44(5) . .
O3 Na1 N5 123.34(5) 3_566 .
O3 Na1 N10 77.30(4) . .
O3 Na1 N10 110.06(5) 3_566 .
O3 Na1 C15 94.12(5) 3_566 .
O3 Na1 C15 100.40(5) . .
O3 Na1 Na1 43.97(3) 3_566 3_566
O3 Na1 Na1 45.18(3) . 3_566
O3 Na1 Na2 139.57(3) . .
O3 Na1 Na2 61.70(4) 3_566 .
O4 Na1 O3 137.58(5) . .
O4 Na1 O3 92.48(5) . 3_566
O4 Na1 N5 77.34(5) . .
O4 Na1 N10 139.96(5) . .
O4 Na1 C15 121.71(5) . .
O4 Na1 Na1 122.91(4) . 3_566
O4 Na1 Na2 33.27(3) . .
N5 Na1 N10 62.65(5) . .
N5 Na1 C15 51.49(5) . .
N5 Na1 Na1 151.18(4) . 3_566
N5 Na1 Na2 85.99(4) . .
N10 Na1 C15 28.46(4) . .
N10 Na1 Na1 95.20(4) . 3_566
N10 Na1 Na2 136.69(4) . .
C15 Na1 Na1 100.16(5) . 3_566
C15 Na1 Na2 108.56(4) . .
Na1 Na1 Na2 101.09(3) 3_566 .
O4 Na2 C6 23.37(4) . .
O4 Na2 C7 117.64(5) . 3_566
O4 Na2 C8 116.90(6) . 3_566
O4 Na2 C21 92.71(5) . 3_566
O4 Na2 C24 143.09(6) . 3_566
O4 Na2 C25 143.34(5) . 3_566
O4 Na2 C26 93.93(5) . 3_566
O4 Na2 Na1 35.63(4) . .
O4 Na2 O1 119.41(6) . .
C6 Na2 C24 158.66(5) . 3_566
C6 Na2 C25 165.65(5) . 3_566
C6 Na2 Na1 56.67(4) . .
C7 Na2 C6 138.30(5) 3_566 .
C7 Na2 C8 58.52(5) 3_566 3_566
C7 Na2 C24 49.31(5) 3_566 3_566
C7 Na2 C25 27.44(5) 3_566 3_566
C7 Na2 Na1 82.27(4) 3_566 .
C8 Na2 C6 132.50(5) 3_566 .
C8 Na2 C24 26.97(5) 3_566 3_566
C8 Na2 C25 47.30(5) 3_566 3_566
C8 Na2 Na1 103.10(5) 3_566 .
C21 Na2 C6 115.92(5) 3_566 .
C21 Na2 C7 30.17(5) 3_566 3_566
C21 Na2 C8 52.66(5) 3_566 3_566
C21 Na2 C24 60.33(5) 3_566 3_566
C21 Na2 C25 50.78(5) 3_566 3_566
C21 Na2 C26 30.93(5) 3_566 3_566
C21 Na2 Na1 60.82(4) 3_566 .
C24 Na2 Na1 120.38(4) 3_566 .
C25 Na2 C24 26.55(5) 3_566 3_566
C25 Na2 Na1 109.04(4) 3_566 .
C26 Na2 C6 115.00(5) 3_566 .
C26 Na2 C7 52.07(5) 3_566 3_566
C26 Na2 C8 28.69(5) 3_566 3_566
C26 Na2 C24 49.77(5) 3_566 3_566
C26 Na2 C25 57.41(5) 3_566 3_566
C26 Na2 Na1 74.51(4) 3_566 .
O1 Na2 C6 97.62(6) . .
O1 Na2 C7 107.33(6) . 3_566
O1 Na2 C8 120.64(6) . 3_566
O1 Na2 C21 137.36(6) . 3_566
O1 Na2 C24 96.94(6) . 3_566
O1 Na2 C25 92.13(6) . 3_566
O1 Na2 C26 146.63(6) . 3_566
O1 Na2 Na1 133.87(6) . .
C3 O1 Na2 125.12(13) . .
C5 O1 Na2 126.28(14) . .
C5 O1 C3 108.39(17) . .
O1 C3 H3A 110.4 . .
O1 C3 H3B 110.4 . .
O1 C3 C1 106.74(19) . .
H3A C3 H3B 108.6 . .
C1 C3 H3A 110.4 . .
C1 C3 H3B 110.4 . .
O1 C5 H5A 110.3 . .
O1 C5 H5B 110.3 . .
O1 C5 C2 107.30(19) . .
H5A C5 H5B 108.5 . .
C2 C5 H5A 110.3 . .
C2 C5 H5B 110.3 . .
C3 C1 H1A 111.0 . .
C3 C1 H1B 111.0 . .
C3 C1 C2 103.6(2) . .
H1A C1 H1B 109.0 . .
C2 C1 H1A 111.0 . .
C2 C1 H1B 111.0 . .
C5 C2 H2A 110.6 . .
C5 C2 H2B 110.6 . .
C1 C2 C5 105.7(2) . .
C1 C2 H2A 110.6 . .
C1 C2 H2B 110.6 . .
H2A C2 H2B 108.7 . .

loop_
_geom_bond_atom_site_label_1
_geom_bond_atom_site_label_2
_geom_bond_distance
_geom_bond_site_symmetry_2
O3 C21 1.3069(18) .
O3 Na1 2.3957(13) 3_566
O3 Na1 2.3450(14) .
O4 C6 1.3206(19) .
O4 Na1 2.3176(14) .
O4 Na2 2.1825(14) .
N5 C13 1.481(2) .
N5 C22 1.473(2) .
N5 C27 1.472(2) .
N5 Na1 2.6392(16) .
C6 C9 1.431(2) .
C6 C14 1.422(2) .
C6 Na2 3.0009(18) .
C7 C19 1.536(2) .
C7 C21 1.448(2) .
C7 C25 1.396(2) .
C7 Na2 2.8525(19) 3_566
C8 H8 0.9300 .
C8 C24 1.389(2) .
C8 C26 1.394(2) .
C8 Na2 2.8788(19) 3_566
C9 C11 1.539(2) .
C9 C18 1.389(2) .
N10 C15 1.454(2) .
N10 C17 1.471(2) .
N10 C36 1.469(2) .
N10 Na1 2.6761(16) .
C11 C28 1.538(3) .
C11 C31 1.530(3) .
C11 C33 1.537(3) .
C12 H12 0.9300 .
C12 C14 1.383(2) .
C12 C16 1.382(2) .
C13 H13A 0.9700 .
C13 H13B 0.9700 .
C13 C14 1.505(2) .
C15 C27 1.529(3) .
C15 Na1 3.0512(19) .
C15 H15A 1.02(2) .
C15 H15B 0.97(2) .
C16 C18 1.398(2) .
C16 C29 1.504(2) .
C17 H17A 0.9700 .
C17 H17B 0.9700 .
C17 C23 1.515(3) .
C18 H18 0.9300 .
C19 C32 1.530(3) .
C19 C34 1.536(3) .
C19 C35 1.537(3) .
C21 C26 1.434(2) .
C21 Na2 2.6683(18) 3_566
C22 H22A 0.9700 .
C22 H22B 0.9700 .
C22 C23 1.517(3) .
C23 H23A 0.9700 .
C23 H23B 0.9700 .
C24 C25 1.388(2) .
C24 C30 1.514(2) .
C24 Na2 3.0391(19) 3_566
C25 H25 0.9300 .
C25 Na2 3.0027(19) 3_566
C26 C36 1.503(2) .
C26 Na2 2.7093(18) 3_566
C27 H27A 0.9700 .
C27 H27B 0.9700 .
C28 H28A 0.9600 .
C28 H28B 0.9600 .
C28 H28C 0.9600 .
C29 H29A 0.9600 .
C29 H29B 0.9600 .
C29 H29C 0.9600 .
C30 H30A 0.9600 .
C30 H30B 0.9600 .
C30 H30C 0.9600 .
C31 H31A 0.9600 .
C31 H31B 0.9600 .
C31 H31C 0.9600 .
C32 H32A 0.9600 .
C32 H32B 0.9600 .
C32 H32C 0.9600 .
C33 H33A 0.9600 .
C33 H33B 0.9600 .
C33 H33C 0.9600 .
C34 H34A 0.9600 .
C34 H34B 0.9600 .
C34 H34C 0.9600 .
C35 H35A 0.9600 .
C35 H35B 0.9600 .
C35 H35C 0.9600 .
C36 H36A 0.9700 .
C36 H36B 0.9700 .
Na1 O3 2.3956(13) 3_566
Na1 Na1 3.3769(14) 3_566
Na1 Na2 3.7115(13) .
Na2 C7 2.8526(19) 3_566
Na2 C8 2.8788(19) 3_566
Na2 C21 2.6683(18) 3_566
Na2 C24 3.0391(19) 3_566
Na2 C25 3.0028(19) 3_566
Na2 C26 2.7093(19) 3_566
Na2 O1 2.2369(17) .
O1 C3 1.424(3) .
O1 C5 1.415(3) .
C3 H3A 0.9700 .
C3 H3B 0.9700 .
C3 C1 1.470(3) .
C5 H5A 0.9700 .
C5 H5B 0.9700 .
C5 C2 1.491(3) .
C1 H1A 0.9700 .
C1 H1B 0.9700 .
C1 C2 1.484(3) .
C2 H2A 0.9700 .
C2 H2B 0.9700 .

loop_
_geom_torsion_atom_site_label_1
_geom_torsion_atom_site_label_2
_geom_torsion_atom_site_label_3
_geom_torsion_atom_site_label_4
_geom_torsion
_geom_torsion_site_symmetry_1
_geom_torsion_site_symmetry_4
O3 C21 C26 C8 173.51(14) . .
O3 C21 C26 C36 -8.9(2) . .
O3 C21 C26 Na2 103.97(14) . 3_566
O4 C6 C9 C11 1.2(2) . .
O4 C6 C9 C18 180.00(15) . .
O4 C6 C14 C12 -178.66(15) . .
O4 C6 C14 C13 2.4(2) . .
N5 C13 C14 C6 68.44(19) . .
N5 C13 C14 C12 -110.56(17) . .
N5 C22 C23 C17 -46.7(2) . .
C6 C9 C11 C28 179.73(17) . .
C6 C9 C11 C31 -60.4(2) . .
C6 C9 C11 C33 60.4(2) . .
C6 C9 C18 C16 -1.0(3) . .
C7 C21 C26 C8 -4.2(2) . .
C7 C21 C26 C36 173.42(14) . .
C7 C21 C26 Na2 -73.69(12) . 3_566
C8 C24 C25 C7 -2.5(3) . .
C8 C24 C25 Na2 -58.28(14) . 3_566
C8 C26 C36 N10 109.49(16) . .
C9 C6 C14 C12 0.8(2) . .
C9 C6 C14 C13 -178.21(14) . .
N10 C15 C27 N5 34.0(2) . .
N10 C17 C23 C22 64.26(19) . .
C11 C9 C18 C16 177.74(16) . .
C12 C16 C18 C9 0.0(3) . .
C13 N5 C22 C23 -164.53(14) . .
C13 N5 C27 C15 144.41(14) . .
C14 C6 C9 C11 -178.16(15) . .
C14 C6 C9 C18 0.6(2) . .
C14 C12 C16 C18 1.4(3) . .
C14 C12 C16 C29 -179.26(18) . .
C15 N10 C17 C23 -96.30(17) . .
C15 N10 C36 C26 173.84(13) . .
C16 C12 C14 C6 -1.8(3) . .
C16 C12 C14 C13 177.13(16) . .
C17 N10 C15 C27 54.02(19) . .
C17 N10 C15 Na1 125.62(14) . .
C17 N10 C36 C26 -58.31(17) . .
C18 C9 C11 C28 1.0(2) . .
C18 C9 C11 C31 120.82(18) . .
C18 C9 C11 C33 -118.35(18) . .
C19 C7 C21 O3 2.7(2) . .
C19 C7 C21 C26 -179.76(14) . .
C19 C7 C21 Na2 110.03(14) . 3_566
C19 C7 C25 C24 -177.02(16) . .
C19 C7 C25 Na2 -117.68(14) . 3_566
C21 C7 C19 C32 -70.64(19) . .
C21 C7 C19 C34 50.2(2) . .
C21 C7 C19 C35 171.01(16) . .
C21 C7 C25 C24 0.0(2) . .
C21 C7 C25 Na2 59.34(13) . 3_566
C21 C26 C36 N10 -68.14(18) . .
C22 N5 C13 C14 59.21(17) . .
C22 N5 C27 C15 -93.79(17) . .
C24 C8 C26 C21 1.8(2) . .
C24 C8 C26 C36 -175.76(15) . .
C24 C8 C26 Na2 66.46(16) . 3_566
C25 C7 C19 C32 106.32(18) . .
C25 C7 C19 C34 -132.83(17) . .
C25 C7 C19 C35 -12.0(2) . .
C25 C7 C21 O3 -174.34(14) . .
C25 C7 C21 C26 3.2(2) . .
C25 C7 C21 Na2 -66.97(14) . 3_566
C26 C8 C24 C25 1.5(2) . .
C26 C8 C24 C30 178.66(16) . .
C26 C8 C24 Na2 -59.51(14) . 3_566
C27 N5 C13 C14 -179.19(13) . .
C27 N5 C22 C23 73.84(18) . .
C29 C16 C18 C9 -179.31(17) . .
C30 C24 C25 C7 -179.58(16) . .
C30 C24 C25 Na2 124.59(16) . 3_566
C36 N10 C15 C27 -177.13(13) . .
C36 N10 C15 Na1 -105.54(11) . .
C36 N10 C17 C23 136.38(15) . .
Na1 O3 C21 C7 106.83(15) 3_566 .
Na1 O3 C21 C7 -126.72(13) . .
Na1 O3 C21 C26 55.80(18) . .
Na1 O3 C21 C26 -70.65(17) 3_566 .
Na1 O3 C21 Na2 14.03(14) 3_566 3_566
Na1 O3 C21 Na2 140.47(7) . 3_566
Na1 O4 C6 C9 119.16(14) . .
Na1 O4 C6 C14 -61.46(18) . .
Na1 O4 C6 Na2 -143.79(14) . .
Na1 N5 C13 C14 -65.84(14) . .
Na1 N5 C22 C23 -41.18(17) . .
Na1 N5 C27 C15 27.02(15) . .
Na1 N10 C15 C27 -71.59(13) . .
Na1 N10 C17 C23 9.06(19) . .
Na1 N10 C36 C26 77.89(13) . .
Na1 C15 C27 N5 -22.53(13) . .
Na2 O4 C6 C9 -97.05(16) . .
Na2 O4 C6 C14 82.33(16) . .
Na2 C6 C9 C11 -46.47(19) . .
Na2 C6 C9 C18 132.29(13) . .
Na2 C6 C14 C12 -135.68(14) . .
Na2 C6 C14 C13 45.35(17) . .
Na2 C7 C19 C32 8.88(18) 3_566 .
Na2 C7 C19 C34 129.72(14) 3_566 .
Na2 C7 C19 C35 -109.47(15) 3_566 .
Na2 C7 C21 O3 -107.37(14) 3_566 .
Na2 C7 C21 C26 70.21(12) 3_566 .
Na2 C7 C25 C24 -59.35(16) 3_566 .
Na2 C8 C24 C25 61.05(14) 3_566 .
Na2 C8 C24 C30 -121.83(16) 3_566 .
Na2 C8 C26 C21 -64.65(14) 3_566 .
Na2 C8 C26 C36 117.78(14) 3_566 .
Na2 C21 C26 C8 69.54(14) 3_566 .
Na2 C21 C26 C36 -112.88(14) 3_566 .
Na2 C24 C25 C7 55.83(15) 3_566 .
Na2 C26 C36 N10 -153.34(10) 3_566 .
Na2 O1 C3 C1 -150.18(17) . .
Na2 O1 C5 C2 165.1(2) . .
O1 C3 C1 C2 -29.4(3) . .
O1 C5 C2 C1 -8.7(4) . .
C3 O1 C5 C2 -9.8(4) . .
C3 C1 C2 C5 22.9(3) . .
C5 O1 C3 C1 24.9(3) . .
